data_4110646
loop_
_publ_author_name
'Guosheng Liu'
'Shannon S. Stahl'

_publ_contact_author_address
;
Department of Chemistry
University of Wisconsin-Madison
1101 University Ave
Madison, WI  53706
USA
;
_publ_contact_author_email iguzei@chem.wisc.edu
_publ_contact_author_fax 608-262-0381
_publ_contact_author_name
;
Guzei, Ilia A. 
;
_publ_contact_author_phone 608-263-4694
_publ_section_title
;
 Highly Regioselective Pd-Catalyzed Intermolecular Aminoacetoxylation of
 Alkenes and Evidence forcis-Aminopalladation and SN2 C-O Bond Formation
;
_journal_name_full 'Journal of the American Chemical Society'
_journal_page_first 7179
_journal_page_last 7181
_journal_paper_doi 10.1021/ja061706h
_journal_volume 128
_journal_year 2006
_chemical_formula_moiety 'C20 H18 Br N O5'
_chemical_formula_sum 'C20 H18 Br N O5'
_chemical_formula_weight 432.26
_chemical_name_systematic
; 
 ? 
;
_space_group_IT_number 2
_symmetry_cell_setting triclinic
_symmetry_Int_Tables_number 2
_symmetry_space_group_name_Hall '-P 1'
_symmetry_space_group_name_H-M 'P -1'
_atom_sites_solution_hydrogens geom
_atom_sites_solution_primary direct
_atom_sites_solution_secondary difmap
_audit_creation_method
;
manual editing of the CIF file 
created by SHELXTL Ver. 6.10
and processed with modiCIfer-09152005. 
;
_cell_angle_alpha 102.589(9)
_cell_angle_beta 103.863(9)
_cell_angle_gamma 105.376(8)
_cell_formula_units_Z 2
_cell_length_a 7.860(5)
_cell_length_b 10.751(6)
_cell_length_c 12.413(8)
_cell_measurement_reflns_used 7971
_cell_measurement_temperature 100(2)
_cell_measurement_theta_max 26.4555
_cell_measurement_theta_min 2.2779
_cell_volume 936.5(10)
_computing_cell_refinement 'SAINT Ver. 6.22  (Bruker-AXS, 2003)'
_computing_data_collection 'SMART Ver. 5.622 (Bruker-AXS, 2003)'
_computing_data_reduction 'SAINT Ver. 6.22'
_computing_molecular_graphics 'SHELXTL Ver. 6.10'
_computing_publication_material 'SHELXTL Ver. 6.10'
_computing_structure_refinement 'SHELXTL Ver. 6.10'
_computing_structure_solution 'SHELXTL Ver. 6.10 (Bruker-AXS, 2003)'
_diffrn_ambient_temperature 100(2)
_diffrn_measured_fraction_theta_full 0.983
_diffrn_measured_fraction_theta_max 0.983
_diffrn_measurement_device_type 'Bruker CCD-1000 area detector'
_diffrn_measurement_method '0.30\% \w scans'
_diffrn_radiation_monochromator graphite
_diffrn_radiation_source 'fine-focus sealed tube'
_diffrn_radiation_type Mo-K\a
_diffrn_radiation_wavelength 0.71073
_diffrn_reflns_av_R_equivalents 0.0396
_diffrn_reflns_av_sigmaI/netI 0.0333
_diffrn_reflns_limit_h_max 9
_diffrn_reflns_limit_h_min -9
_diffrn_reflns_limit_k_max 13
_diffrn_reflns_limit_k_min -13
_diffrn_reflns_limit_l_max 15
_diffrn_reflns_limit_l_min -15
_diffrn_reflns_number 13155
_diffrn_reflns_theta_full 26.51
_diffrn_reflns_theta_max 26.51
_diffrn_reflns_theta_min 2.06
_diffrn_standards_number 0
_exptl_absorpt_coefficient_mu 2.226
_exptl_absorpt_correction_T_max 0.7034
_exptl_absorpt_correction_T_min 0.4341
_exptl_absorpt_correction_type multi-scan
_exptl_absorpt_process_details
;
SADABS  (Bruker-AXS, 2003)
;
_exptl_crystal_colour colorless
_exptl_crystal_density_diffrn 1.533
_exptl_crystal_description block
_exptl_crystal_F_000 440
_exptl_crystal_size_max 0.45
_exptl_crystal_size_mid 0.33
_exptl_crystal_size_min 0.17
_refine_diff_density_max 0.720
_refine_diff_density_min -0.358
_refine_diff_density_rms 0.068
_refine_ls_extinction_method none
_refine_ls_goodness_of_fit_ref 1.083
_refine_ls_hydrogen_treatment constr
_refine_ls_matrix_type full
_refine_ls_number_parameters 246
_refine_ls_number_reflns 3822
_refine_ls_number_restraints 0
_refine_ls_restrained_S_all 1.083
_refine_ls_R_factor_all 0.0367
_refine_ls_R_factor_gt 0.0308
_refine_ls_shift/su_max 0.001
_refine_ls_shift/su_mean 0.000
_refine_ls_structure_factor_coef Fsqd
_refine_ls_weighting_details 'calc w=1/[\s^2^(Fo^2^)+(0.0500P)^2^+0.2144P] where P=(Fo^2^+2Fc^2^)/3'
_refine_ls_weighting_scheme calc
_refine_ls_wR_factor_gt 0.0831
_refine_ls_wR_factor_ref 0.0877
_reflns_number_gt 3364
_reflns_number_total 3822
_reflns_threshold_expression I>2\s(I)
_cod_data_source_file ja061706hsi20060311_064841.cif
_cod_data_source_block stahl50
_cod_original_cell_volume 936.4(10)
_cod_original_sg_symbol_Hall '-P 1        '
_cod_original_sg_symbol_H-M 'P -1 '
_cod_database_code 4110646

loop_
_symmetry_equiv_pos_as_xyz
'x, y, z'
'-x, -y, -z'

loop_
_atom_site_label
_atom_site_type_symbol
_atom_site_fract_x
_atom_site_fract_y
_atom_site_fract_z
_atom_site_U_iso_or_equiv
_atom_site_adp_type
_atom_site_occupancy
_atom_site_symmetry_multiplicity
_atom_site_calc_flag
_atom_site_refinement_flags
Br1 Br 0.48086(3) -0.63344(2) 0.74903(2) 0.03790(10) Uani 1 1 d .
O1 O 0.9267(2) -0.03708(15) 0.67094(14) 0.0333(3) Uani 1 1 d .
O2 O 0.7120(2) 0.15671(15) 0.55804(13) 0.0343(4) Uani 1 1 d .
O3 O 0.9506(2) 0.23126(15) 0.94843(13) 0.0364(4) Uani 1 1 d .
O4 O 0.4424(2) 0.08794(14) 0.79218(14) 0.0339(4) Uani 1 1 d .
O5 O 0.3447(3) -0.08576(19) 0.85730(19) 0.0645(6) Uani 1 1 d .
N1 N 0.8022(2) 0.16161(16) 0.75029(15) 0.0235(3) Uani 1 1 d .
C1 C 0.5586(3) -0.46403(19) 0.72096(19) 0.0276(4) Uani 1 1 d .
C2 C 0.4564(3) -0.4439(2) 0.62358(19) 0.0305(5) Uani 1 1 d .
H2 H 0.3470 -0.5137 0.5712 0.037 Uiso 1 1 calc R
C3 C 0.5152(3) -0.3206(2) 0.60302(19) 0.0290(4) Uani 1 1 d .
H3 H 0.4457 -0.3060 0.5358 0.035 Uiso 1 1 calc R
C4 C 0.6736(3) -0.21849(19) 0.67903(18) 0.0255(4) Uani 1 1 d .
C5 C 0.7750(3) -0.2414(2) 0.77600(19) 0.0300(4) Uani 1 1 d .
H5 H 0.8849 -0.1720 0.8282 0.036 Uiso 1 1 calc R
C6 C 0.7182(3) -0.3644(2) 0.79795(19) 0.0314(5) Uani 1 1 d .
H6 H 0.7878 -0.3797 0.8647 0.038 Uiso 1 1 calc R
C7 C 0.7353(3) -0.08326(19) 0.65636(19) 0.0270(4) Uani 1 1 d .
H7 H 0.6647 -0.0929 0.5747 0.032 Uiso 1 1 calc R
C8 C 0.9722(3) -0.1202(2) 0.5826(2) 0.0398(5) Uani 1 1 d .
H8A H 0.9538 -0.2100 0.5932 0.060 Uiso 1 1 calc R
H8B H 1.1024 -0.0784 0.5885 0.060 Uiso 1 1 calc R
H8C H 0.8915 -0.1289 0.5057 0.060 Uiso 1 1 calc R
C9 C 0.6938(3) 0.02415(18) 0.74004(18) 0.0247(4) Uani 1 1 d .
H9 H 0.7289 0.0114 0.8188 0.030 Uiso 1 1 calc R
C10 C 0.8037(3) 0.2162(2) 0.65901(18) 0.0265(4) Uani 1 1 d .
C11 C 0.9353(3) 0.3565(2) 0.7107(2) 0.0280(4) Uani 1 1 d .
C12 C 0.9845(3) 0.4561(2) 0.6593(2) 0.0362(5) Uani 1 1 d .
H12 H 0.9346 0.4404 0.5780 0.043 Uiso 1 1 calc R
C13 C 1.1112(3) 0.5814(2) 0.7326(2) 0.0410(6) Uani 1 1 d .
H13 H 1.1475 0.6529 0.7005 0.049 Uiso 1 1 calc R
C14 C 1.1843(3) 0.6035(2) 0.8501(2) 0.0417(6) Uani 1 1 d .
H14 H 1.2701 0.6899 0.8976 0.050 Uiso 1 1 calc R
C15 C 1.1354(3) 0.5024(2) 0.9005(2) 0.0364(5) Uani 1 1 d .
H15 H 1.1869 0.5173 0.9816 0.044 Uiso 1 1 calc R
C16 C 1.0091(3) 0.3790(2) 0.82869(19) 0.0281(4) Uani 1 1 d .
C17 C 0.9249(3) 0.25376(19) 0.85618(18) 0.0272(4) Uani 1 1 d .
C18 C 0.4885(3) 0.0042(2) 0.7041(2) 0.0310(5) Uani 1 1 d .
H18A H 0.4526 0.0266 0.6305 0.037 Uiso 1 1 calc R
H18B H 0.4171 -0.0920 0.6899 0.037 Uiso 1 1 calc R
C19 C 0.3661(3) 0.0294(2) 0.8624(2) 0.0355(5) Uani 1 1 d .
C20 C 0.3130(4) 0.1250(3) 0.9422(3) 0.0533(7) Uani 1 1 d .
H20A H 0.1826 0.0843 0.9364 0.080 Uiso 1 1 calc R
H20B H 0.3292 0.2089 0.9208 0.080 Uiso 1 1 calc R
H20C H 0.3922 0.1451 1.0223 0.080 Uiso 1 1 calc R

loop_
_atom_site_aniso_label
_atom_site_aniso_U_11
_atom_site_aniso_U_22
_atom_site_aniso_U_33
_atom_site_aniso_U_23
_atom_site_aniso_U_13
_atom_site_aniso_U_12
Br1 0.04460(16) 0.02427(13) 0.05528(19) 0.02036(11) 0.02451(12) 0.01348(10)
O1 0.0294(8) 0.0310(8) 0.0418(9) 0.0121(7) 0.0147(7) 0.0097(6)
O2 0.0399(9) 0.0318(8) 0.0280(9) 0.0111(7) 0.0082(7) 0.0075(7)
O3 0.0455(9) 0.0301(8) 0.0265(9) 0.0080(6) 0.0059(7) 0.0070(7)
O4 0.0429(9) 0.0214(7) 0.0463(10) 0.0115(6) 0.0271(8) 0.0119(6)
O5 0.0982(17) 0.0363(10) 0.0686(14) 0.0290(9) 0.0414(12) 0.0134(10)
N1 0.0244(8) 0.0181(7) 0.0259(9) 0.0066(6) 0.0070(7) 0.0049(6)
C1 0.0340(11) 0.0193(9) 0.0372(12) 0.0125(8) 0.0180(10) 0.0114(8)
C2 0.0300(11) 0.0226(9) 0.0357(12) 0.0062(8) 0.0094(9) 0.0069(8)
C3 0.0338(11) 0.0260(10) 0.0295(12) 0.0093(8) 0.0109(9) 0.0122(8)
C4 0.0325(11) 0.0208(9) 0.0269(11) 0.0068(8) 0.0139(9) 0.0113(8)
C5 0.0331(11) 0.0233(10) 0.0291(12) 0.0053(8) 0.0079(9) 0.0062(8)
C6 0.0390(12) 0.0287(10) 0.0302(12) 0.0130(9) 0.0111(10) 0.0138(9)
C7 0.0312(11) 0.0215(9) 0.0312(11) 0.0091(8) 0.0136(9) 0.0091(8)
C8 0.0416(13) 0.0426(13) 0.0502(15) 0.0191(11) 0.0280(12) 0.0214(11)
C9 0.0277(10) 0.0169(9) 0.0297(11) 0.0088(7) 0.0101(9) 0.0055(7)
C10 0.0288(11) 0.0249(10) 0.0298(12) 0.0113(9) 0.0128(9) 0.0100(8)
C11 0.0253(10) 0.0246(10) 0.0378(12) 0.0116(8) 0.0142(9) 0.0090(8)
C12 0.0384(12) 0.0297(11) 0.0488(15) 0.0195(10) 0.0219(11) 0.0109(9)
C13 0.0405(13) 0.0276(11) 0.0646(18) 0.0212(11) 0.0285(13) 0.0101(10)
C14 0.0355(13) 0.0221(10) 0.0623(18) 0.0073(10) 0.0195(12) 0.0020(9)
C15 0.0339(12) 0.0267(11) 0.0419(14) 0.0055(9) 0.0114(10) 0.0039(9)
C16 0.0268(10) 0.0213(9) 0.0373(13) 0.0085(8) 0.0134(9) 0.0074(8)
C17 0.0280(11) 0.0216(9) 0.0307(12) 0.0050(8) 0.0094(9) 0.0085(8)
C18 0.0309(11) 0.0229(10) 0.0379(13) 0.0057(9) 0.0142(10) 0.0067(8)
C19 0.0361(12) 0.0329(11) 0.0419(14) 0.0171(10) 0.0170(10) 0.0098(9)
C20 0.0578(17) 0.0631(18) 0.0494(17) 0.0141(13) 0.0305(14) 0.0271(14)

loop_
_atom_type_symbol
_atom_type_description
_atom_type_scat_dispersion_real
_atom_type_scat_dispersion_imag
_atom_type_scat_source
C C 0.0033 0.0016 'International Tables Vol C Tables 4.2.6.8 and 6.1.1.4'
H H 0.0000 0.0000 'International Tables Vol C Tables 4.2.6.8 and 6.1.1.4'
N N 0.0061 0.0033 'International Tables Vol C Tables 4.2.6.8 and 6.1.1.4'
O O 0.0106 0.0060 'International Tables Vol C Tables 4.2.6.8 and 6.1.1.4'
Br Br -0.2901 2.4595 'International Tables Vol C Tables 4.2.6.8 and 6.1.1.4'

loop_
_geom_angle_atom_site_label_1
_geom_angle_atom_site_label_2
_geom_angle_atom_site_label_3
_geom_angle
_geom_angle_publ_flag
C7 O1 C8 111.49(17) yes
C19 O4 C18 117.70(17) yes
C10 N1 C17 111.65(17) yes
C10 N1 C9 125.58(17) yes
C17 N1 C9 122.74(17) yes
C2 C1 C6 121.49(19) ?
C2 C1 Br1 119.43(16) ?
C6 C1 Br1 119.08(16) ?
C1 C2 C3 119.1(2) ?
C1 C2 H2 120.5 ?
C3 C2 H2 120.5 ?
C4 C3 C2 120.8(2) ?
C4 C3 H3 119.6 ?
C2 C3 H3 119.6 ?
C3 C4 C5 119.10(19) ?
C3 C4 C7 120.29(19) ?
C5 C4 C7 120.60(18) ?
C4 C5 C6 120.9(2) ?
C4 C5 H5 119.6 ?
C6 C5 H5 119.6 ?
C1 C6 C5 118.7(2) ?
C1 C6 H6 120.7 ?
C5 C6 H6 120.7 ?
O1 C7 C4 112.34(16) ?
O1 C7 C9 107.96(16) ?
C4 C7 C9 110.22(16) ?
O1 C7 H7 108.8 ?
C4 C7 H7 108.8 ?
C9 C7 H7 108.8 ?
O1 C8 H8A 109.5 ?
O1 C8 H8B 109.5 ?
H8A C8 H8B 109.5 ?
O1 C8 H8C 109.5 ?
H8A C8 H8C 109.5 ?
H8B C8 H8C 109.5 ?
N1 C9 C18 110.71(16) ?
N1 C9 C7 112.57(16) ?
C18 C9 C7 110.67(17) ?
N1 C9 H9 107.6 ?
C18 C9 H9 107.6 ?
C7 C9 H9 107.6 ?
O2 C10 N1 124.85(19) ?
O2 C10 C11 128.89(19) ?
N1 C10 C11 106.25(18) ?
C12 C11 C16 121.6(2) ?
C12 C11 C10 130.2(2) ?
C16 C11 C10 108.23(18) ?
C11 C12 C13 116.8(2) ?
C11 C12 H12 121.6 ?
C13 C12 H12 121.6 ?
C14 C13 C12 121.4(2) ?
C14 C13 H13 119.3 ?
C12 C13 H13 119.3 ?
C13 C14 C15 121.2(2) ?
C13 C14 H14 119.4 ?
C15 C14 H14 119.4 ?
C16 C15 C14 117.5(2) ?
C16 C15 H15 121.2 ?
C14 C15 H15 121.2 ?
C15 C16 C11 121.4(2) ?
C15 C16 C17 130.5(2) ?
C11 C16 C17 108.10(18) ?
O3 C17 N1 124.91(19) ?
O3 C17 C16 129.33(19) ?
N1 C17 C16 105.76(18) ?
O4 C18 C9 111.35(18) ?
O4 C18 H18A 109.4 ?
C9 C18 H18A 109.4 ?
O4 C18 H18B 109.4 ?
C9 C18 H18B 109.4 ?
H18A C18 H18B 108.0 ?
O5 C19 O4 122.2(2) ?
O5 C19 C20 126.2(2) ?
O4 C19 C20 111.6(2) ?
C19 C20 H20A 109.5 ?
C19 C20 H20B 109.5 ?
H20A C20 H20B 109.5 ?
C19 C20 H20C 109.5 ?
H20A C20 H20C 109.5 ?
H20B C20 H20C 109.5 ?

loop_
_geom_bond_atom_site_label_1
_geom_bond_atom_site_label_2
_geom_bond_distance
_geom_bond_publ_flag
Br1 C1 1.898(2) yes
O1 C7 1.406(3) yes
O1 C8 1.435(3) yes
O2 C10 1.213(3) yes
O3 C17 1.203(3) yes
O4 C19 1.344(3) yes
O4 C18 1.439(3) yes
O5 C19 1.190(3) yes
N1 C10 1.386(3) yes
N1 C17 1.399(3) yes
N1 C9 1.457(2) yes
C1 C2 1.376(3) ?
C1 C6 1.378(3) ?
C2 C3 1.384(3) ?
C2 H2 0.9500 ?
C3 C4 1.381(3) ?
C3 H3 0.9500 ?
C4 C5 1.385(3) ?
C4 C7 1.516(3) ?
C5 C6 1.387(3) ?
C5 H5 0.9500 ?
C6 H6 0.9500 ?
C7 C9 1.536(3) ?
C7 H7 1.0000 ?
C8 H8A 0.9800 ?
C8 H8B 0.9800 ?
C8 H8C 0.9800 ?
C9 C18 1.509(3) ?
C9 H9 1.0000 ?
C10 C11 1.480(3) ?
C11 C12 1.379(3) ?
C11 C16 1.380(3) ?
C12 C13 1.398(3) ?
C12 H12 0.9500 ?
C13 C14 1.375(4) ?
C13 H13 0.9500 ?
C14 C15 1.383(3) ?
C14 H14 0.9500 ?
C15 C16 1.379(3) ?
C15 H15 0.9500 ?
C16 C17 1.484(3) ?
C18 H18A 0.9900 ?
C18 H18B 0.9900 ?
C19 C20 1.481(3) ?
C20 H20A 0.9800 ?
C20 H20B 0.9800 ?
C20 H20C 0.9800 ?

loop_
_geom_torsion_atom_site_label_1
_geom_torsion_atom_site_label_2
_geom_torsion_atom_site_label_3
_geom_torsion_atom_site_label_4
_geom_torsion
C6 C1 C2 C3 -0.2(3)
Br1 C1 C2 C3 -179.27(15)
C1 C2 C3 C4 -0.3(3)
C2 C3 C4 C5 0.7(3)
C2 C3 C4 C7 -179.25(18)
C3 C4 C5 C6 -0.7(3)
C7 C4 C5 C6 179.28(19)
C2 C1 C6 C5 0.3(3)
Br1 C1 C6 C5 179.30(16)
C4 C5 C6 C1 0.2(3)
C8 O1 C7 C4 68.1(2)
C8 O1 C7 C9 -170.16(17)
C3 C4 C7 O1 -133.9(2)
C5 C4 C7 O1 46.1(3)
C3 C4 C7 C9 105.6(2)
C5 C4 C7 C9 -74.4(2)
C10 N1 C9 C18 -67.5(2)
C17 N1 C9 C18 115.1(2)
C10 N1 C9 C7 57.0(2)
C17 N1 C9 C7 -120.5(2)
O1 C7 C9 N1 37.7(2)
C4 C7 C9 N1 160.74(17)
O1 C7 C9 C18 162.18(17)
C4 C7 C9 C18 -74.8(2)
C17 N1 C10 O2 178.93(19)
C9 N1 C10 O2 1.2(3)
C17 N1 C10 C11 -1.4(2)
C9 N1 C10 C11 -179.08(17)
O2 C10 C11 C12 1.7(4)
N1 C10 C11 C12 -178.0(2)
O2 C10 C11 C16 -179.1(2)
N1 C10 C11 C16 1.2(2)
C16 C11 C12 C13 -0.6(3)
C10 C11 C12 C13 178.5(2)
C11 C12 C13 C14 0.6(3)
C12 C13 C14 C15 0.0(4)
C13 C14 C15 C16 -0.6(3)
C14 C15 C16 C11 0.6(3)
C14 C15 C16 C17 -177.6(2)
C12 C11 C16 C15 0.0(3)
C10 C11 C16 C15 -179.23(19)
C12 C11 C16 C17 178.64(18)
C10 C11 C16 C17 -0.6(2)
C10 N1 C17 O3 -179.5(2)
C9 N1 C17 O3 -1.7(3)
C10 N1 C17 C16 1.0(2)
C9 N1 C17 C16 178.77(16)
C15 C16 C17 O3 -1.2(4)
C11 C16 C17 O3 -179.6(2)
C15 C16 C17 N1 178.3(2)
C11 C16 C17 N1 -0.2(2)
C19 O4 C18 C9 -101.0(2)
N1 C9 C18 O4 -64.7(2)
C7 C9 C18 O4 169.75(16)
C18 O4 C19 O5 3.7(4)
C18 O4 C19 C20 -175.6(2)
